data_4334863
loop_
_publ_author_name
'Zhu-Yan Zhang'
'Zhao-Peng Deng'
'Li-Hua Huo'
'Hui Zhao'
'Shan Gao'

_publ_section_title
;
 Well-Designed Strategy To Construct Helical Silver(I) Coordination
 Polymers from Flexible Unsymmetrical Bis(pyridyl) Ligands: Syntheses,
 Structures, and Properties
;
_journal_name_full 'Inorganic Chemistry'
_journal_page_first 5914
_journal_page_last 5923
_journal_paper_doi 10.1021/ic400055t
_journal_volume 52
_journal_year 2013
_chemical_formula_moiety 'C11 H11 Ag N3, N O3'
_chemical_formula_sum 'C11 H11 Ag N4 O3'
_chemical_formula_weight 355.11
_chemical_name_systematic
; 
 ? 
;
_space_group_IT_number 14
_symmetry_cell_setting monoclinic
_symmetry_space_group_name_Hall '-P 2ybc'
_symmetry_space_group_name_H-M 'P 1 21/c 1'
_atom_sites_solution_hydrogens geom
_atom_sites_solution_primary direct
_atom_sites_solution_secondary difmap
_audit_creation_method SHELXL-97
_cell_angle_alpha 90.00
_cell_angle_beta 100.486(4)
_cell_angle_gamma 90.00
_cell_formula_units_Z 4
_cell_length_a 8.3872(4)
_cell_length_b 5.6936(3)
_cell_length_c 25.8904(12)
_cell_measurement_reflns_used 4146
_cell_measurement_temperature 295(2)
_cell_measurement_theta_max 27.53
_cell_measurement_theta_min 3.67
_cell_volume 1215.71(10)
_computing_cell_refinement RAPID-AUTO
_computing_data_collection 'RAPID-AUTO (Rigaku Corporation, 1998)'
_computing_data_reduction 'CrystalStructure (Rigaku/MSC and Rigaku Corporation, 2002)'
_computing_molecular_graphics SHELXL-97
_computing_structure_refinement 'ORTEP-II (Johnson, 1976)'
_computing_structure_solution 'SHELXS-97 (Sheldrick, 1997)'
_diffrn_ambient_temperature 295(2)
_diffrn_detector_area_resol_mean 10.000
_diffrn_measured_fraction_theta_full 0.995
_diffrn_measured_fraction_theta_max 0.995
_diffrn_measurement_device_type 'Rigaku RAXIS-RAPID'
_diffrn_measurement_method \w
_diffrn_radiation_monochromator graphite
_diffrn_radiation_source 'fine-focus sealed tube'
_diffrn_radiation_type MoK\a
_diffrn_radiation_wavelength 0.71073
_diffrn_reflns_av_R_equivalents 0.0192
_diffrn_reflns_av_sigmaI/netI 0.0214
_diffrn_reflns_limit_h_max 10
_diffrn_reflns_limit_h_min -10
_diffrn_reflns_limit_k_max 7
_diffrn_reflns_limit_k_min -7
_diffrn_reflns_limit_l_max 33
_diffrn_reflns_limit_l_min -17
_diffrn_reflns_number 5406
_diffrn_reflns_theta_full 27.55
_diffrn_reflns_theta_max 27.55
_diffrn_reflns_theta_min 3.67
_diffrn_standards_decay_% 0
_diffrn_standards_interval_count 0
_diffrn_standards_interval_time 0
_diffrn_standards_number 0
_exptl_absorpt_coefficient_mu 1.668
_exptl_absorpt_correction_T_max 0.7762
_exptl_absorpt_correction_T_min 0.7105
_exptl_absorpt_correction_type multi-scan
_exptl_absorpt_process_details 'ABSCOR (Higashi, 1995)'
_exptl_crystal_colour colorless
_exptl_crystal_density_diffrn 1.940
_exptl_crystal_description prism
_exptl_crystal_F_000 704
_exptl_crystal_size_max 0.22
_exptl_crystal_size_mid 0.17
_exptl_crystal_size_min 0.16
_refine_diff_density_max 0.421
_refine_diff_density_min -0.602
_refine_diff_density_rms 0.068
_refine_ls_extinction_method none
_refine_ls_goodness_of_fit_ref 1.024
_refine_ls_hydrogen_treatment constr
_refine_ls_matrix_type full
_refine_ls_number_parameters 172
_refine_ls_number_reflns 2793
_refine_ls_number_restraints 0
_refine_ls_restrained_S_all 1.024
_refine_ls_R_factor_all 0.0281
_refine_ls_R_factor_gt 0.0262
_refine_ls_shift/su_max 0.001
_refine_ls_shift/su_mean 0.000
_refine_ls_structure_factor_coef Fsqd
_refine_ls_weighting_details 'calc w=1/[\s^2^(Fo^2^)+(0.0361P)^2^+0.9741P] where P=(Fo^2^+2Fc^2^)/3'
_refine_ls_weighting_scheme calc
_refine_ls_wR_factor_gt 0.0650
_refine_ls_wR_factor_ref 0.0664
_reflns_number_gt 2253
_reflns_number_total 2793
_reflns_threshold_expression >2sigma(I)
_cod_data_source_file ic400055t_si_002_1.cif
_cod_data_source_block complex1
_cod_original_sg_symbol_H-M 'P 21/c'
_cod_database_code 4334863

loop_
_symmetry_equiv_pos_as_xyz
'x, y, z'
'-x, y+1/2, -z+1/2'
'-x, -y, -z'
'x, -y-1/2, z-1/2'

loop_
_atom_site_label
_atom_site_type_symbol
_atom_site_fract_x
_atom_site_fract_y
_atom_site_fract_z
_atom_site_U_iso_or_equiv
_atom_site_adp_type
_atom_site_occupancy
_atom_site_symmetry_multiplicity
_atom_site_calc_flag
_atom_site_refinement_flags
Ag1 Ag 0.70081(3) -0.05755(6) 0.364797(9) 0.04246(17) Uani 1 1 d .
O1 O 0.9790(3) 0.1036(5) 0.42497(10) 0.0518(8) Uani 1 1 d .
O2 O 1.0290(3) -0.1888(7) 0.37805(12) 0.0650(10) Uani 1 1 d .
O3 O 1.2168(3) 0.0560(6) 0.40654(11) 0.0610(10) Uani 1 1 d .
N1 N 0.7354(3) 0.1825(6) 0.30256(9) 0.0359(8) Uani 1 1 d .
N2 N 0.6148(3) 0.2393(6) 0.15902(9) 0.0336(9) Uani 1 1 d .
H2N H 0.6014 0.3529 0.1368 0.040 Uiso 1 1 calc R
N3 N 0.3356(3) 0.1735(6) 0.07857(9) 0.0325(8) Uani 1 1 d .
N4 N 1.0741(3) -0.0113(7) 0.40335(10) 0.0376(9) Uani 1 1 d .
C1 C 0.6678(4) 0.1381(7) 0.25222(11) 0.0346(10) Uani 1 1 d .
H1 H 0.6035 0.0049 0.2450 0.041 Uiso 1 1 calc R
C2 C 0.6891(3) 0.2811(7) 0.21055(10) 0.0279(10) Uani 1 1 d .
C3 C 0.7874(4) 0.4781(7) 0.22284(12) 0.0355(10) Uani 1 1 d .
H3 H 0.8062 0.5792 0.1964 0.043 Uiso 1 1 calc R
C4 C 0.8567(4) 0.5224(8) 0.27436(13) 0.0390(10) Uani 1 1 d .
H4 H 0.9220 0.6539 0.2828 0.047 Uiso 1 1 calc R
C5 C 0.8287(4) 0.3713(8) 0.31323(12) 0.0399(11) Uani 1 1 d .
H5 H 0.8765 0.4021 0.3479 0.048 Uiso 1 1 calc R
C6 C 0.5599(5) 0.0071(8) 0.14253(14) 0.0466(12) Uani 1 1 d .
H6A H 0.5066 -0.0612 0.1692 0.056 Uiso 1 1 calc R
H6B H 0.6535 -0.0894 0.1400 0.056 Uiso 1 1 calc R
C7 C 0.4438(3) 0.0001(7) 0.09022(11) 0.0288(9) Uani 1 1 d .
C8 C 0.4456(4) -0.1883(8) 0.05739(12) 0.0385(10) Uani 1 1 d .
H8 H 0.5216 -0.3073 0.0663 0.046 Uiso 1 1 calc R
C9 C 0.3351(4) -0.2011(8) 0.01122(12) 0.0424(11) Uani 1 1 d .
H9 H 0.3345 -0.3293 -0.0111 0.051 Uiso 1 1 calc R
C10 C 0.2258(4) -0.0218(8) -0.00139(12) 0.0395(11) Uani 1 1 d .
H10 H 0.1507 -0.0248 -0.0326 0.047 Uiso 1 1 calc R
C11 C 0.2296(4) 0.1609(8) 0.03285(11) 0.0373(10) Uani 1 1 d .
H11 H 0.1555 0.2825 0.0242 0.045 Uiso 1 1 calc R

loop_
_atom_site_aniso_label
_atom_site_aniso_U_11
_atom_site_aniso_U_22
_atom_site_aniso_U_33
_atom_site_aniso_U_23
_atom_site_aniso_U_13
_atom_site_aniso_U_12
Ag1 0.04375(16) 0.0467(4) 0.03450(14) 0.01195(12) 0.00063(10) -0.01031(13)
O1 0.0431(13) 0.063(3) 0.0501(14) -0.0137(14) 0.0099(11) -0.0046(13)
O2 0.0632(17) 0.055(3) 0.0775(19) -0.028(2) 0.0150(14) -0.0225(17)
O3 0.0366(13) 0.089(3) 0.0575(15) -0.0188(15) 0.0094(11) -0.0222(14)
N1 0.0421(14) 0.034(3) 0.0291(11) 0.0051(13) 0.0001(10) -0.0066(15)
N2 0.0366(13) 0.031(3) 0.0294(12) 0.0069(13) -0.0038(10) -0.0036(13)
N3 0.0298(12) 0.037(3) 0.0283(11) -0.0027(13) 0.0002(9) 0.0096(13)
N4 0.0318(13) 0.053(3) 0.0262(12) 0.0027(14) -0.0011(10) -0.0091(14)
C1 0.0349(15) 0.033(3) 0.0335(14) 0.0032(16) -0.0009(12) -0.0078(16)
C2 0.0248(13) 0.028(3) 0.0301(13) 0.0031(14) 0.0014(10) 0.0008(14)
C3 0.0415(17) 0.027(3) 0.0364(15) 0.0070(16) 0.0041(13) -0.0037(17)
C4 0.0445(18) 0.029(4) 0.0414(17) -0.0023(17) 0.0024(14) -0.0116(17)
C5 0.0480(19) 0.035(4) 0.0326(15) -0.0016(17) -0.0030(13) -0.0094(19)
C6 0.0468(19) 0.044(4) 0.0415(18) -0.0021(19) -0.0131(15) 0.008(2)
C7 0.0297(14) 0.026(3) 0.0294(14) 0.0001(15) 0.0027(11) 0.0016(14)
C8 0.0392(16) 0.029(4) 0.0458(17) -0.0027(18) 0.0030(13) 0.0101(17)
C9 0.0503(19) 0.036(4) 0.0390(16) -0.0118(18) 0.0046(14) 0.0001(19)
C10 0.0393(17) 0.046(4) 0.0302(15) -0.0047(16) -0.0014(12) -0.0014(17)
C11 0.0332(15) 0.042(3) 0.0331(14) -0.0009(16) -0.0033(12) 0.0068(16)

loop_
_atom_type_symbol
_atom_type_description
_atom_type_scat_dispersion_real
_atom_type_scat_dispersion_imag
_atom_type_scat_source
C C 0.0033 0.0016 'International Tables Vol C Tables 4.2.6.8 and 6.1.1.4'
H H 0.0000 0.0000 'International Tables Vol C Tables 4.2.6.8 and 6.1.1.4'
N N 0.0061 0.0033 'International Tables Vol C Tables 4.2.6.8 and 6.1.1.4'
O O 0.0106 0.0060 'International Tables Vol C Tables 4.2.6.8 and 6.1.1.4'
Ag Ag -0.8971 1.1015 'International Tables Vol C Tables 4.2.6.8 and 6.1.1.4'

loop_
_geom_angle_atom_site_label_1
_geom_angle_atom_site_label_2
_geom_angle_atom_site_label_3
_geom_angle
_geom_angle_site_symmetry_3
N1 Ag1 N3 174.27(11) 2_645
C5 N1 C1 118.8(3) .
C5 N1 Ag1 120.5(2) .
C1 N1 Ag1 120.7(3) .
C2 N2 C6 120.5(3) .
C2 N2 H2N 119.8 .
C6 N2 H2N 119.8 .
C7 N3 C11 118.1(3) .
C7 N3 Ag1 122.62(19) 2_655
C11 N3 Ag1 118.5(2) 2_655
O2 N4 O1 120.9(3) .
O2 N4 O3 119.3(3) .
O1 N4 O3 119.8(3) .
N1 C1 C2 123.4(3) .
N1 C1 H1 118.3 .
C2 C1 H1 118.3 .
N2 C2 C1 123.2(3) .
N2 C2 C3 120.1(3) .
C1 C2 C3 116.7(3) .
C4 C3 C2 119.7(3) .
C4 C3 H3 120.1 .
C2 C3 H3 120.1 .
C5 C4 C3 119.7(4) .
C5 C4 H4 120.1 .
C3 C4 H4 120.1 .
N1 C5 C4 121.7(3) .
N1 C5 H5 119.1 .
C4 C5 H5 119.1 .
N2 C6 C7 114.1(3) .
N2 C6 H6A 108.7 .
C7 C6 H6A 108.7 .
N2 C6 H6B 108.7 .
C7 C6 H6B 108.7 .
H6A C6 H6B 107.6 .
N3 C7 C8 121.4(3) .
N3 C7 C6 118.7(3) .
C8 C7 C6 119.8(3) .
C7 C8 C9 119.9(4) .
C7 C8 H8 120.0 .
C9 C8 H8 120.0 .
C10 C9 C8 118.9(4) .
C10 C9 H9 120.6 .
C8 C9 H9 120.6 .
C11 C10 C9 118.5(3) .
C11 C10 H10 120.7 .
C9 C10 H10 120.7 .
N3 C11 C10 123.1(3) .
N3 C11 H11 118.5 .
C10 C11 H11 118.5 .

loop_
_geom_bond_atom_site_label_1
_geom_bond_atom_site_label_2
_geom_bond_distance
_geom_bond_site_symmetry_2
Ag1 N1 2.172(3) .
Ag1 N3 2.180(3) 2_645
O1 N4 1.241(4) .
O2 N4 1.226(4) .
O3 N4 1.245(3) .
N1 C5 1.329(5) .
N1 C1 1.347(4) .
N2 C2 1.386(3) .
N2 C6 1.439(5) .
N2 H2N 0.8600 .
N3 C7 1.338(4) .
N3 C11 1.347(3) .
N3 Ag1 2.180(3) 2_655
C1 C2 1.389(4) .
C1 H1 0.9300 .
C2 C3 1.394(5) .
C3 C4 1.378(4) .
C3 H3 0.9300 .
C4 C5 1.376(5) .
C4 H4 0.9300 .
C5 H5 0.9300 .
C6 C7 1.518(4) .
C6 H6A 0.9700 .
C6 H6B 0.9700 .
C7 C8 1.370(5) .
C8 C9 1.375(4) .
C8 H8 0.9300 .
C9 C10 1.371(5) .
C9 H9 0.9300 .
C10 C11 1.363(5) .
C10 H10 0.9300 .
C11 H11 0.9300 .

loop_
_geom_hbond_atom_site_label_D
_geom_hbond_atom_site_label_H
_geom_hbond_atom_site_label_A
_geom_hbond_distance_DH
_geom_hbond_distance_HA
_geom_hbond_distance_DA
_geom_hbond_angle_DHA
_geom_hbond_site_symmetry_A
N2 H2N O3 0.86 2.35 3.000(4) 132.2 2_755

loop_
_geom_torsion_atom_site_label_1
_geom_torsion_atom_site_label_2
_geom_torsion_atom_site_label_3
_geom_torsion_atom_site_label_4
_geom_torsion
_geom_torsion_site_symmetry_1
C5 N1 C1 C2 -0.6(5) .
Ag1 N1 C1 C2 -178.1(2) .
C6 N2 C2 C1 -22.7(5) .
C6 N2 C2 C3 159.1(3) .
N1 C1 C2 N2 -177.7(3) .
N1 C1 C2 C3 0.5(5) .
N2 C2 C3 C4 177.9(3) .
C1 C2 C3 C4 -0.3(5) .
C2 C3 C4 C5 0.3(6) .
C1 N1 C5 C4 0.5(6) .
Ag1 N1 C5 C4 178.0(3) .
C3 C4 C5 N1 -0.4(6) .
C2 N2 C6 C7 164.8(3) .
C11 N3 C7 C8 -1.3(5) .
Ag1 N3 C7 C8 168.7(3) 2_655
C11 N3 C7 C6 -177.7(3) .
Ag1 N3 C7 C6 -7.7(4) 2_655
N2 C6 C7 N3 -37.0(5) .
N2 C6 C7 C8 146.6(3) .
N3 C7 C8 C9 0.3(5) .
C6 C7 C8 C9 176.6(3) .
C7 C8 C9 C10 0.9(6) .
C8 C9 C10 C11 -0.9(6) .
C7 N3 C11 C10 1.2(5) .
Ag1 N3 C11 C10 -169.2(3) 2_655
C9 C10 C11 N3 -0.1(6) .
